data_2222764
loop_
_publ_author_name
'Kobkeatthawin, Thawanrat'
'Chantrapromma, Suchada'
'Fun, Hoong-Kun'

_publ_section_title
;
 2-[(<i>E</i>)-2-(1<i>H</i>-Indol-3-yl)ethenyl]-1-methylpyridinium
 4-chlorobenzenesulfonate
;
_journal_coeditor_code IS2441
_journal_issue 8
_journal_name_full 'Acta Crystallographica Section E'
_journal_page_first o2045
_journal_page_last o2046
_journal_paper_doi 10.1107/S1600536809029547
_journal_volume 65
_journal_year 2009
_chemical_formula_iupac 'C16 H15 N2 +, C6 H4 Cl O3 S -'
_chemical_formula_moiety 'C16 H15 N2 +, C6 H4 Cl O3 S -'
_chemical_formula_sum 'C22 H19 Cl N2 O3 S'
_chemical_formula_weight 426.91
_chemical_melting_point_gt 457
_chemical_melting_point_lt 459
_chemical_name_systematic
;
2-[(<i>E</i>)-2-(1<i>H</i>-Indol-3-yl)ethenyl]-1-methylpyridinium
4-chlorobenzenesulfonate
;
_space_group_IT_number 14
_symmetry_cell_setting monoclinic
_symmetry_space_group_name_Hall '-P 2ybc'
_symmetry_space_group_name_H-M 'P 1 21/c 1'
_atom_sites_solution_hydrogens geom
_atom_sites_solution_primary direct
_atom_sites_solution_secondary difmap
_audit_creation_method SHELXL-97
_cell_angle_alpha 90.00
_cell_angle_beta 98.8010(10)
_cell_angle_gamma 90.00
_cell_formula_units_Z 4
_cell_length_a 7.48910(10)
_cell_length_b 13.16500(10)
_cell_length_c 20.3428(2)
_cell_measurement_reflns_used 8706
_cell_measurement_temperature 100
_cell_measurement_theta_max 35.00
_cell_measurement_theta_min 1.75
_cell_volume 1982.06(4)
_computing_cell_refinement 'SAINT (Bruker, 2005)'
_computing_data_collection 'APEX2 (Bruker, 2005)'
_computing_data_reduction 'SAINT (Bruker, 2005)'
_computing_molecular_graphics 'SHELXTL (Sheldrick, 2008)'
_computing_publication_material
;
SHELXTL (Sheldrick, 2008) and PLATON (Spek, 2009)
;
_computing_structure_refinement 'SHELXTL (Sheldrick, 2008)'
_computing_structure_solution 'SHELXTL (Sheldrick, 2008)'
_diffrn_ambient_temperature 100
_diffrn_measured_fraction_theta_full 0.999
_diffrn_measured_fraction_theta_max 0.999
_diffrn_measurement_device_type 'Bruker APEXII CCD area-detector'
_diffrn_measurement_method '\f and \w'
_diffrn_radiation_monochromator graphite
_diffrn_radiation_source 'sealed tube'
_diffrn_radiation_type MoK\a
_diffrn_radiation_wavelength 0.71073
_diffrn_reflns_av_R_equivalents 0.0344
_diffrn_reflns_av_sigmaI/netI 0.0321
_diffrn_reflns_limit_h_max 12
_diffrn_reflns_limit_h_min -12
_diffrn_reflns_limit_k_max 16
_diffrn_reflns_limit_k_min -21
_diffrn_reflns_limit_l_max 32
_diffrn_reflns_limit_l_min -32
_diffrn_reflns_number 39049
_diffrn_reflns_theta_full 35.00
_diffrn_reflns_theta_max 35.00
_diffrn_reflns_theta_min 1.85
_diffrn_standards_number 0
_exptl_absorpt_coefficient_mu 0.325
_exptl_absorpt_correction_T_max 0.9423
_exptl_absorpt_correction_T_min 0.8989
_exptl_absorpt_correction_type multi-scan
_exptl_absorpt_process_details '(<i>SADABS</i>; Bruker, 2005)'
_exptl_crystal_colour Yellow
_exptl_crystal_density_diffrn 1.431
_exptl_crystal_density_method 'not measured'
_exptl_crystal_description Block
_exptl_crystal_F_000 888
_exptl_crystal_size_max 0.34
_exptl_crystal_size_mid 0.28
_exptl_crystal_size_min 0.19
_refine_diff_density_max 0.877
_refine_diff_density_min -0.414
_refine_ls_extinction_method none
_refine_ls_goodness_of_fit_ref 1.046
_refine_ls_hydrogen_treatment mixed
_refine_ls_matrix_type full
_refine_ls_number_parameters 267
_refine_ls_number_reflns 8706
_refine_ls_number_restraints 0
_refine_ls_restrained_S_all 1.046
_refine_ls_R_factor_all 0.0517
_refine_ls_R_factor_gt 0.0399
_refine_ls_shift/su_max 0.001
_refine_ls_shift/su_mean 0.000
_refine_ls_structure_factor_coef Fsqd
_refine_ls_weighting_details 'calc w=1/[\s^2^(Fo^2^)+(0.0515P)^2^+0.614P] where P=(Fo^2^+2Fc^2^)/3'
_refine_ls_weighting_scheme calc
_refine_ls_wR_factor_gt 0.1028
_refine_ls_wR_factor_ref 0.1096
_reflns_number_gt 7032
_reflns_number_total 8706
_reflns_threshold_expression I>2\s(I)
_cod_data_source_file is2441.cif
_cod_data_source_block I
_cod_depositor_comments
;
The following automatic conversions were performed:
'_symmetry_cell_setting' value 'Monoclinic' changed to 'monoclinic'
according to '/home/saulius/struct/CIF-dictionaries/cif_core.dic'
dictionary named 'cif_core.dic' version 2.4.1 from 2010-06-29.

Automatic conversion script
Id: cif_fix_enum 1527 2010-12-29 10:47:43Z saulius 

The following automatic conversions were performed:

'_symmetry_cell_setting' value 'Monoclinic' changed to 'monoclinic'
according to /home/saulius/struct/CIF-dictionaries/cif_core.dic
dictionary named 'cif_core.dic' version 2.4.1 from 2010-06-29.

Automatic conversion script
Id: cif_fix_values 1715 2011-07-08 13:25:40Z adriana 
;
_cod_original_sg_symbol_H-M 'P 21/c'
_cod_database_code 2222764
_cod_database_fobs_code 2222764

loop_
_symmetry_equiv_pos_as_xyz
'x, y, z'
'-x, y+1/2, -z+1/2'
'-x, -y, -z'
'x, -y-1/2, z-1/2'

loop_
_atom_site_type_symbol
_atom_site_label
_atom_site_fract_x
_atom_site_fract_y
_atom_site_fract_z
_atom_site_U_iso_or_equiv
_atom_site_adp_type
_atom_site_calc_flag
_atom_site_refinement_flags
_atom_site_occupancy
_atom_site_disorder_assembly
_atom_site_disorder_group
Cl Cl1 0.55212(4) 0.54773(2) 0.181673(15) 0.02519(7) Uani d . 1 . .
S S1 -0.02841(3) 0.876545(19) 0.222068(12) 0.01458(6) Uani d . 1 . .
O O1 -0.17202(11) 0.82466(7) 0.24875(5) 0.02482(17) Uani d . 1 . .
O O2 -0.08774(12) 0.92193(7) 0.15750(4) 0.02477(17) Uani d . 1 . .
O O3 0.07291(12) 0.94718(7) 0.26916(5) 0.02529(18) Uani d . 1 . .
N N1 0.23969(12) 0.71072(7) 0.41746(4) 0.01633(15) Uani d . 1 . .
N N2 0.22567(13) 0.29591(8) 0.64537(5) 0.02030(17) Uani d . 1 . .
H H1N2 0.208(2) 0.2594(15) 0.6807(9) 0.037(5) Uiso d . 1 . .
C C1 0.21569(15) 0.80936(9) 0.39837(5) 0.02025(19) Uani d . 1 . .
H H1A 0.2359 0.8283 0.3561 0.024 Uiso calc R 1 . .
C C2 0.16256(16) 0.88143(9) 0.43974(6) 0.0221(2) Uani d . 1 . .
H H2A 0.1455 0.9485 0.4259 0.026 Uiso calc R 1 . .
C C3 0.13459(16) 0.85187(9) 0.50329(6) 0.0224(2) Uani d . 1 . .
H H3A 0.1008 0.8997 0.5327 0.027 Uiso calc R 1 . .
C C4 0.15718(15) 0.75206(9) 0.52220(5) 0.02003(19) Uani d . 1 . .
H H4A 0.1374 0.7328 0.5645 0.024 Uiso calc R 1 . .
C C5 0.20982(14) 0.67805(8) 0.47878(5) 0.01632(17) Uani d . 1 . .
C C6 0.23338(15) 0.57173(8) 0.49536(5) 0.01806(18) Uani d . 1 . .
H H6A 0.2706 0.5282 0.4641 0.022 Uiso calc R 1 . .
C C7 0.20377(14) 0.53228(8) 0.55435(5) 0.01702(17) Uani d . 1 . .
H H7A 0.1680 0.5777 0.5848 0.020 Uiso calc R 1 . .
C C8 0.22168(14) 0.42820(8) 0.57473(5) 0.01636(17) Uani d . 1 . .
C C9 0.19715(15) 0.39707(9) 0.63827(5) 0.01877(18) Uani d . 1 . .
H H9A 0.1657 0.4398 0.6711 0.023 Uiso calc R 1 . .
C C10 0.26815(14) 0.25655(8) 0.58670(5) 0.01868(18) Uani d . 1 . .
C C11 0.30803(16) 0.15650(9) 0.57189(6) 0.0239(2) Uani d . 1 . .
H H11A 0.3097 0.1050 0.6033 0.029 Uiso calc R 1 . .
C C12 0.34503(17) 0.13712(10) 0.50843(7) 0.0270(2) Uani d . 1 . .
H H12A 0.3731 0.0713 0.4969 0.032 Uiso calc R 1 . .
C C13 0.34089(17) 0.21514(10) 0.46122(6) 0.0267(2) Uani d . 1 . .
H H13A 0.3646 0.1996 0.4188 0.032 Uiso calc R 1 . .
C C14 0.30232(16) 0.31472(9) 0.47616(5) 0.0216(2) Uani d . 1 . .
H H14A 0.3001 0.3656 0.4443 0.026 Uiso calc R 1 . .
C C15 0.26664(14) 0.33719(8) 0.54046(5) 0.01706(17) Uani d . 1 . .
C C16 0.29792(15) 0.63874(9) 0.36910(5) 0.01985(19) Uani d . 1 . .
H H16A 0.4080 0.6061 0.3886 0.030 Uiso calc R 1 . .
H H16B 0.3178 0.6749 0.3299 0.030 Uiso calc R 1 . .
H H16C 0.2058 0.5884 0.3574 0.030 Uiso calc R 1 . .
C C17 0.13112(13) 0.78168(8) 0.20886(5) 0.01531(17) Uani d . 1 . .
C C18 0.31082(14) 0.81082(8) 0.20881(5) 0.01712(17) Uani d . 1 . .
H H18A 0.3442 0.8785 0.2155 0.021 Uiso calc R 1 . .
C C19 0.43933(14) 0.73877(8) 0.19873(5) 0.01824(18) Uani d . 1 . .
H H19A 0.5587 0.7577 0.1981 0.022 Uiso calc R 1 . .
C C20 0.38669(15) 0.63786(8) 0.18961(5) 0.01780(18) Uani d . 1 . .
C C21 0.20887(15) 0.60731(8) 0.18910(5) 0.01905(19) Uani d . 1 . .
H H21A 0.1764 0.5395 0.1826 0.023 Uiso calc R 1 . .
C C22 0.07961(14) 0.68040(8) 0.19856(5) 0.01777(18) Uani d . 1 . .
H H22A -0.0403 0.6615 0.1980 0.021 Uiso calc R 1 . .

loop_
_atom_site_aniso_label
_atom_site_aniso_U_11
_atom_site_aniso_U_22
_atom_site_aniso_U_33
_atom_site_aniso_U_12
_atom_site_aniso_U_13
_atom_site_aniso_U_23
Cl1 0.02721(14) 0.01858(13) 0.03119(14) 0.00623(10) 0.00897(10) 0.00183(10)
S1 0.01485(10) 0.01459(11) 0.01460(10) 0.00137(8) 0.00322(7) 0.00272(8)
O1 0.0196(4) 0.0241(4) 0.0330(4) -0.0001(3) 0.0107(3) 0.0088(3)
O2 0.0280(4) 0.0255(4) 0.0211(4) 0.0071(3) 0.0046(3) 0.0085(3)
O3 0.0208(4) 0.0233(4) 0.0310(4) 0.0017(3) 0.0015(3) -0.0100(3)
N1 0.0178(4) 0.0155(4) 0.0150(3) -0.0022(3) 0.0004(3) 0.0002(3)
N2 0.0231(4) 0.0187(4) 0.0190(4) -0.0001(3) 0.0028(3) 0.0044(3)
C1 0.0227(5) 0.0176(5) 0.0196(4) -0.0029(4) 0.0003(4) 0.0032(4)
C2 0.0240(5) 0.0156(5) 0.0254(5) 0.0000(4) 0.0000(4) 0.0021(4)
C3 0.0244(5) 0.0175(5) 0.0247(5) 0.0024(4) 0.0019(4) -0.0031(4)
C4 0.0238(5) 0.0181(5) 0.0182(4) 0.0022(4) 0.0034(4) -0.0008(4)
C5 0.0177(4) 0.0162(4) 0.0147(4) -0.0002(3) 0.0015(3) 0.0006(3)
C6 0.0227(5) 0.0150(4) 0.0169(4) 0.0016(4) 0.0045(3) 0.0001(3)
C7 0.0190(4) 0.0159(4) 0.0159(4) 0.0005(3) 0.0022(3) 0.0000(3)
C8 0.0179(4) 0.0157(4) 0.0153(4) 0.0004(3) 0.0019(3) 0.0012(3)
C9 0.0201(4) 0.0190(5) 0.0172(4) 0.0010(4) 0.0029(3) 0.0014(3)
C10 0.0171(4) 0.0167(5) 0.0217(4) 0.0002(3) 0.0010(3) 0.0016(4)
C11 0.0210(5) 0.0156(5) 0.0338(6) 0.0004(4) 0.0006(4) 0.0016(4)
C12 0.0237(5) 0.0184(5) 0.0384(6) 0.0017(4) 0.0032(5) -0.0064(5)
C13 0.0275(6) 0.0241(6) 0.0290(5) -0.0001(4) 0.0063(4) -0.0089(4)
C14 0.0248(5) 0.0203(5) 0.0200(4) -0.0011(4) 0.0043(4) -0.0030(4)
C15 0.0168(4) 0.0162(5) 0.0178(4) 0.0005(3) 0.0015(3) -0.0002(3)
C16 0.0238(5) 0.0205(5) 0.0155(4) -0.0021(4) 0.0036(3) -0.0015(3)
C17 0.0163(4) 0.0144(4) 0.0151(4) -0.0010(3) 0.0019(3) 0.0016(3)
C18 0.0177(4) 0.0146(4) 0.0190(4) -0.0014(3) 0.0027(3) -0.0003(3)
C19 0.0167(4) 0.0172(5) 0.0208(4) -0.0007(3) 0.0028(3) -0.0002(3)
C20 0.0209(4) 0.0155(4) 0.0174(4) 0.0029(4) 0.0041(3) 0.0007(3)
C21 0.0240(5) 0.0133(4) 0.0205(4) -0.0016(4) 0.0053(4) -0.0005(3)
C22 0.0191(4) 0.0154(4) 0.0189(4) -0.0038(3) 0.0032(3) 0.0002(3)

loop_
_atom_type_symbol
_atom_type_description
_atom_type_scat_dispersion_real
_atom_type_scat_dispersion_imag
_atom_type_scat_source
C C 0.0033 0.0016 'International Tables Vol C Tables 4.2.6.8 and 6.1.1.4'
H H 0.0000 0.0000 'International Tables Vol C Tables 4.2.6.8 and 6.1.1.4'
N N 0.0061 0.0033 'International Tables Vol C Tables 4.2.6.8 and 6.1.1.4'
O O 0.0106 0.0060 'International Tables Vol C Tables 4.2.6.8 and 6.1.1.4'
S S 0.1246 0.1234 'International Tables Vol C Tables 4.2.6.8 and 6.1.1.4'
Cl Cl 0.1484 0.1585 'International Tables Vol C Tables 4.2.6.8 and 6.1.1.4'

loop_
_geom_angle_atom_site_label_1
_geom_angle_atom_site_label_2
_geom_angle_atom_site_label_3
_geom_angle_site_symmetry_1
_geom_angle_site_symmetry_3
_geom_angle
_geom_angle_publ_flag
O1 S1 O2 . . 113.07(5) ?
O1 S1 O3 . . 113.29(6) ?
O2 S1 O3 . . 112.84(6) ?
O1 S1 C17 . . 106.28(5) ?
O2 S1 C17 . . 105.82(5) ?
O3 S1 C17 . . 104.64(5) ?
C1 N1 C5 . . 121.81(9) ?
C1 N1 C16 . . 117.49(9) ?
C5 N1 C16 . . 120.70(9) ?
C9 N2 C10 . . 109.27(9) ?
C9 N2 H1N2 . . 125.2(12) ?
C10 N2 H1N2 . . 125.2(12) ?
N1 C1 C2 . . 121.68(10) ?
N1 C1 H1A . . 119.2 ?
C2 C1 H1A . . 119.2 ?
C1 C2 C3 . . 118.40(11) ?
C1 C2 H2A . . 120.8 ?
C3 C2 H2A . . 120.8 ?
C4 C3 C2 . . 119.79(11) ?
C4 C3 H3A . . 120.1 ?
C2 C3 H3A . . 120.1 ?
C3 C4 C5 . . 121.33(10) ?
C3 C4 H4A . . 119.3 ?
C5 C4 H4A . . 119.3 ?
N1 C5 C4 . . 116.96(10) ?
N1 C5 C6 . . 119.06(9) ?
C4 C5 C6 . . 123.98(9) ?
C7 C6 C5 . . 123.15(10) ?
C7 C6 H6A . . 118.4 ?
C5 C6 H6A . . 118.4 ?
C6 C7 C8 . . 126.99(10) ?
C6 C7 H7A . . 116.5 ?
C8 C7 H7A . . 116.5 ?
C9 C8 C7 . . 121.99(10) ?
C9 C8 C15 . . 106.00(9) ?
C7 C8 C15 . . 132.01(9) ?
N2 C9 C8 . . 110.32(10) ?
N2 C9 H9A . . 124.8 ?
C8 C9 H9A . . 124.8 ?
N2 C10 C11 . . 128.76(11) ?
N2 C10 C15 . . 108.23(10) ?
C11 C10 C15 . . 123.00(10) ?
C12 C11 C10 . . 117.11(11) ?
C12 C11 H11A . . 121.4 ?
C10 C11 H11A . . 121.4 ?
C11 C12 C13 . . 121.10(11) ?
C11 C12 H12A . . 119.5 ?
C13 C12 H12A . . 119.5 ?
C14 C13 C12 . . 121.72(11) ?
C14 C13 H13A . . 119.1 ?
C12 C13 H13A . . 119.1 ?
C13 C14 C15 . . 118.59(11) ?
C13 C14 H14A . . 120.7 ?
C15 C14 H14A . . 120.7 ?
C14 C15 C10 . . 118.46(10) ?
C14 C15 C8 . . 135.36(10) ?
C10 C15 C8 . . 106.17(9) ?
N1 C16 H16A . . 109.5 ?
N1 C16 H16B . . 109.5 ?
H16A C16 H16B . . 109.5 ?
N1 C16 H16C . . 109.5 ?
H16A C16 H16C . . 109.5 ?
H16B C16 H16C . . 109.5 ?
C22 C17 C18 . . 120.38(10) ?
C22 C17 S1 . . 121.17(8) ?
C18 C17 S1 . . 118.44(8) ?
C19 C18 C17 . . 120.07(10) ?
C19 C18 H18A . . 120.0 ?
C17 C18 H18A . . 120.0 ?
C18 C19 C20 . . 118.93(10) ?
C18 C19 H19A . . 120.5 ?
C20 C19 H19A . . 120.5 ?
C21 C20 C19 . . 121.96(10) ?
C21 C20 Cl1 . . 119.80(8) ?
C19 C20 Cl1 . . 118.19(8) ?
C20 C21 C22 . . 118.85(10) ?
C20 C21 H21A . . 120.6 ?
C22 C21 H21A . . 120.6 ?
C17 C22 C21 . . 119.79(10) ?
C17 C22 H22A . . 120.1 ?
C21 C22 H22A . . 120.1 ?

loop_
_geom_bond_atom_site_label_1
_geom_bond_atom_site_label_2
_geom_bond_site_symmetry_2
_geom_bond_distance
_geom_bond_publ_flag
Cl1 C20 . 1.7407(11) ?
S1 O1 . 1.4480(8) ?
S1 O2 . 1.4495(8) ?
S1 O3 . 1.4615(9) ?
S1 C17 . 1.7769(11) ?
N1 C1 . 1.3595(14) ?
N1 C5 . 1.3699(13) ?
N1 C16 . 1.4790(14) ?
N2 C9 . 1.3531(15) ?
N2 C10 . 1.3823(15) ?
N2 H1N2 . 0.891(18) ?
C1 C2 . 1.3673(17) ?
C1 H1A . 0.9300 ?
C2 C3 . 1.3961(17) ?
C2 H2A . 0.9300 ?
C3 C4 . 1.3723(16) ?
C3 H3A . 0.9300 ?
C4 C5 . 1.4111(15) ?
C4 H4A . 0.9300 ?
C5 C6 . 1.4442(15) ?
C6 C7 . 1.3567(14) ?
C6 H6A . 0.9300 ?
C7 C8 . 1.4318(15) ?
C7 H7A . 0.9300 ?
C8 C9 . 1.3947(14) ?
C8 C15 . 1.4515(15) ?
C9 H9A . 0.9300 ?
C10 C11 . 1.3937(16) ?
C10 C15 . 1.4172(15) ?
C11 C12 . 1.3848(19) ?
C11 H11A . 0.9300 ?
C12 C13 . 1.4033(19) ?
C12 H12A . 0.9300 ?
C13 C14 . 1.3862(17) ?
C13 H13A . 0.9300 ?
C14 C15 . 1.4060(15) ?
C14 H14A . 0.9300 ?
C16 H16A . 0.9600 ?
C16 H16B . 0.9600 ?
C16 H16C . 0.9600 ?
C17 C22 . 1.3949(15) ?
C17 C18 . 1.3996(14) ?
C18 C19 . 1.3887(15) ?
C18 H18A . 0.9300 ?
C19 C20 . 1.3901(15) ?
C19 H19A . 0.9300 ?
C20 C21 . 1.3896(16) ?
C21 C22 . 1.3990(15) ?
C21 H21A . 0.9300 ?
C22 H22A . 0.9300 ?

loop_
_geom_hbond_atom_site_label_D
_geom_hbond_atom_site_label_H
_geom_hbond_atom_site_label_A
_geom_hbond_site_symmetry_A
_geom_hbond_distance_DH
_geom_hbond_distance_HA
_geom_hbond_distance_DA
_geom_hbond_angle_DHA
_geom_hbond_publ_flag
N2 H1N2 O1 3_566 0.891(18) 1.864(19) 2.7541(14) 176.2(18) y
C1 H1A O3 1_555 0.93 2.53 3.2380(14) 133 y
C7 H7A O2 4_576 0.93 2.59 3.3067(14) 134 y
C14 H14A O2 2_545 0.93 2.52 3.2605(14) 137 y
C16 H16C O2 2_545 0.96 2.37 3.2645(15) 156 y
C19 H19A O1 1_655 0.93 2.30 3.1432(14) 151 y
C21 H21A O3 2_545 0.93 2.55 3.1885(14) 127 y
C4 H4A Cg3 4_565 0.93 2.85 3.5956(11) 138 y
C16 H16A Cg1 3_666 0.96 2.72 3.4622(12) 134 y
C16 H16B Cg3 1_555 0.96 2.67 3.5533(11) 153 y

loop_
_geom_torsion_atom_site_label_1
_geom_torsion_atom_site_label_2
_geom_torsion_atom_site_label_3
_geom_torsion_atom_site_label_4
_geom_torsion_site_symmetry_1
_geom_torsion_site_symmetry_2
_geom_torsion_site_symmetry_3
_geom_torsion_site_symmetry_4
_geom_torsion
_geom_torsion_publ_flag
C5 N1 C1 C2 . . . . 0.81(16) ?
C16 N1 C1 C2 . . . . -179.81(10) ?
N1 C1 C2 C3 . . . . 0.65(17) ?
C1 C2 C3 C4 . . . . -1.28(17) ?
C2 C3 C4 C5 . . . . 0.51(18) ?
C1 N1 C5 C4 . . . . -1.56(15) ?
C16 N1 C5 C4 . . . . 179.08(9) ?
C1 N1 C5 C6 . . . . 178.44(10) ?
C16 N1 C5 C6 . . . . -0.92(14) ?
C3 C4 C5 N1 . . . . 0.90(16) ?
C3 C4 C5 C6 . . . . -179.10(11) ?
N1 C5 C6 C7 . . . . -178.80(10) ?
C4 C5 C6 C7 . . . . 1.21(17) ?
C5 C6 C7 C8 . . . . 179.27(10) ?
C6 C7 C8 C9 . . . . 176.40(11) ?
C6 C7 C8 C15 . . . . -2.78(19) ?
C10 N2 C9 C8 . . . . -0.61(13) ?
C7 C8 C9 N2 . . . . -178.58(10) ?
C15 C8 C9 N2 . . . . 0.79(12) ?
C9 N2 C10 C11 . . . . 179.81(11) ?
C9 N2 C10 C15 . . . . 0.15(12) ?
N2 C10 C11 C12 . . . . 179.53(11) ?
C15 C10 C11 C12 . . . . -0.86(17) ?
C10 C11 C12 C13 . . . . -0.48(18) ?
C11 C12 C13 C14 . . . . 0.92(19) ?
C12 C13 C14 C15 . . . . -0.01(18) ?
C13 C14 C15 C10 . . . . -1.26(16) ?
C13 C14 C15 C8 . . . . -179.77(12) ?
N2 C10 C15 C14 . . . . -178.58(10) ?
C11 C10 C15 C14 . . . . 1.74(16) ?
N2 C10 C15 C8 . . . . 0.33(12) ?
C11 C10 C15 C8 . . . . -179.35(10) ?
C9 C8 C15 C14 . . . . 177.96(12) ?
C7 C8 C15 C14 . . . . -2.8(2) ?
C9 C8 C15 C10 . . . . -0.68(12) ?
C7 C8 C15 C10 . . . . 178.61(11) ?
O1 S1 C17 C22 . . . . 25.07(10) ?
O2 S1 C17 C22 . . . . -95.40(9) ?
O3 S1 C17 C22 . . . . 145.20(9) ?
O1 S1 C17 C18 . . . . -155.09(8) ?
O2 S1 C17 C18 . . . . 84.44(9) ?
O3 S1 C17 C18 . . . . -34.96(9) ?
C22 C17 C18 C19 . . . . -0.23(15) ?
S1 C17 C18 C19 . . . . 179.92(8) ?
C17 C18 C19 C20 . . . . -0.80(15) ?
C18 C19 C20 C21 . . . . 1.17(16) ?
C18 C19 C20 Cl1 . . . . -176.49(8) ?
C19 C20 C21 C22 . . . . -0.48(16) ?
Cl1 C20 C21 C22 . . . . 177.14(8) ?
C18 C17 C22 C21 . . . . 0.93(15) ?
S1 C17 C22 C21 . . . . -179.23(8) ?
C20 C21 C22 C17 . . . . -0.57(15) ?

loop_
_cod_related_entry_id
_cod_related_entry_database
_cod_related_entry_code
1 ChemSpider 30655841
